data_8105054
loop_
_publ_author_name
'Lo, Kong Mun'
'Lee, See Mun'
'Tiekink, Edward R.T.'

_publ_section_title
;
 Crystal structure of
 bis{(N-[(5-chloro-2-oxidophenyl)methylidene]-2-hydroxybenzenecarbohydrazonato)-dioxo-molybdenum(VI)}(\m2-4,4&#x2032;-bipyridine),
 C38H26Cl2Mo2N6O10
;
_journal_issue 1
_journal_name_full 'Zeitschrift f\"ur Kristallographie - New Crystal Structures'
_journal_page_first 189
_journal_page_last 191
_journal_paper_doi 10.1515/ncrs-2019-0566
_journal_volume 235
_journal_year 2019
_chemical_formula_moiety 'C38 H26 Cl2 Mo2 N6 O10'
_chemical_formula_sum 'C38 H26 Cl2 Mo2 N6 O10'
_chemical_formula_weight 989.43
_space_group_crystal_system triclinic
_space_group_IT_number 2
_space_group_name_Hall '-P 1'
_space_group_name_H-M_alt 'P -1'
_atom_sites_solution_hydrogens geom
_atom_sites_solution_primary direct
_atom_sites_solution_secondary difmap
_cell_angle_alpha 73.027(2)
_cell_angle_beta 76.226(2)
_cell_angle_gamma 72.269(2)
_cell_formula_units_Z 1
_cell_length_a 7.7151(2)
_cell_length_b 10.5336(2)
_cell_length_c 12.5668(2)
_cell_measurement_reflns_used 17566
_cell_measurement_temperature 100(2)
_cell_measurement_theta_max 76.2680
_cell_measurement_theta_min 4.5240
_cell_volume 917.83(4)
_computing_cell_refinement 'CrysAlisPro [1]'
_computing_data_collection 'CrysAlisPro [1]'
_computing_data_reduction 'CrysAlisPro [1]'
_computing_molecular_graphics 'ORTEP-3 for Windows [4]'
_computing_publication_material 'SHELXL-2014/7 [3]'
_computing_structure_refinement 'SHELXL-2014/7 [3]'
_computing_structure_solution 'SHELXS-97 [2]'
_diffrn_ambient_temperature 100(2)
_diffrn_detector_area_resol_mean 5.2558
_diffrn_measured_fraction_theta_full 1.000
_diffrn_measured_fraction_theta_max 1.000
_diffrn_measurement_device_type 'XtaLAB Synergy, Dualflex, AtlasS2'
_diffrn_measurement_method '\w scans'
_diffrn_radiation_type CuK\a
_diffrn_radiation_wavelength 1.54178
_diffrn_reflns_av_R_equivalents 0.0297
_diffrn_reflns_av_unetI/netI 0.0163
_diffrn_reflns_Laue_measured_fraction_full 1.000
_diffrn_reflns_Laue_measured_fraction_max 1.000
_diffrn_reflns_limit_h_max 7
_diffrn_reflns_limit_h_min -9
_diffrn_reflns_limit_k_max 12
_diffrn_reflns_limit_k_min -12
_diffrn_reflns_limit_l_max 14
_diffrn_reflns_limit_l_min -15
_diffrn_reflns_number 21955
_diffrn_reflns_point_group_measured_fraction_full 1.000
_diffrn_reflns_point_group_measured_fraction_max 1.000
_diffrn_reflns_theta_full 67.067
_diffrn_reflns_theta_max 67.067
_diffrn_reflns_theta_min 3.728
_diffrn_source 'micro-focus sealed X-ray tube'
_exptl_absorpt_coefficient_mu 7.539
_exptl_absorpt_correction_T_max 1.000
_exptl_absorpt_correction_T_min 0.812
_exptl_absorpt_correction_type gaussian
_exptl_absorpt_process_details 'CrysAlisPro [1]'
_exptl_crystal_colour light-brown
_exptl_crystal_density_diffrn 1.790
_exptl_crystal_description prism
_exptl_crystal_F_000 494
_exptl_crystal_size_max 0.115
_exptl_crystal_size_mid 0.077
_exptl_crystal_size_min 0.070
_refine_diff_density_max 1.135
_refine_diff_density_min -0.552
_refine_diff_density_rms 0.073
_refine_ls_extinction_coef .
_refine_ls_extinction_method none
_refine_ls_goodness_of_fit_ref 0.996
_refine_ls_hydrogen_treatment constr
_refine_ls_matrix_type full
_refine_ls_number_parameters 263
_refine_ls_number_reflns 3275
_refine_ls_number_restraints 1
_refine_ls_restrained_S_all 0.996
_refine_ls_R_factor_all 0.0236
_refine_ls_R_factor_gt 0.0234
_refine_ls_shift/su_max 0.001
_refine_ls_shift/su_mean 0.000
_refine_ls_structure_factor_coef Fsqd
_refine_ls_weighting_details 'w=1/[\s^2^(Fo^2^)+(0.0355P)^2^+1.4411P] where P=(Fo^2^+2Fc^2^)/3'
_refine_ls_weighting_scheme calc
_refine_ls_wR_factor_gt 0.0611
_refine_ls_wR_factor_ref 0.0612
_reflns_Friedel_coverage 0.000
_reflns_Friedel_fraction_full .
_reflns_Friedel_fraction_max .
_reflns_number_gt 3250
_reflns_number_total 3275
_reflns_threshold_expression 'I > 2\s(I)'
_cod_data_source_file suppl_ncrs-2019-0566_suppl.cif
_cod_data_source_block shelx
_cod_database_code 8105054
_shelx_space_group_comment
;
The symmetry employed for this shelxl refinement is uniquely defined
by the following loop, which should always be used as a source of
symmetry information in preference to the above space-group names.
They are only intended as comments.
;
_shelx_estimated_absorpt_t_min 0.478
_shelx_estimated_absorpt_t_max 0.620

loop_
_space_group_symop_operation_xyz
'x, y, z'
'-x, -y, -z'

loop_
_atom_site_label
_atom_site_type_symbol
_atom_site_fract_x
_atom_site_fract_y
_atom_site_fract_z
_atom_site_U_iso_or_equiv
_atom_site_adp_type
_atom_site_occupancy
_atom_site_site_symmetry_order
_atom_site_calc_flag
_atom_site_refinement_flags_posn
_atom_site_refinement_flags_adp
_atom_site_refinement_flags_occupancy
_atom_site_disorder_assembly
_atom_site_disorder_group
Mo Mo 0.55579(2) 0.32783(2) 0.31241(2) 0.01358(8) Uani 1 1 d . . . . .
Cl1 Cl -0.09949(8) 0.14896(6) 0.83536(5) 0.02601(14) Uani 1 1 d . . . . .
O1 O 0.6590(2) 0.25368(16) 0.20158(14) 0.0185(3) Uani 1 1 d . . . . .
O2 O 0.7201(2) 0.28583(18) 0.39486(14) 0.0218(4) Uani 1 1 d . . . . .
O3 O 0.3947(2) 0.21441(16) 0.40121(13) 0.0174(3) Uani 1 1 d . . . . .
O4 O 0.5864(2) 0.51599(16) 0.23371(13) 0.0168(3) Uani 1 1 d . . . . .
O5 O 0.3506(2) 0.86723(18) 0.37065(15) 0.0238(4) Uani 1 1 d D . . . .
H5O H 0.3318 0.7888 0.3985 0.036 Uiso 1 1 calc DR U . . .
N1 N 0.3595(3) 0.47508(19) 0.41200(16) 0.0138(4) Uani 1 1 d . . . . .
N2 N 0.3761(3) 0.6092(2) 0.37409(16) 0.0160(4) Uani 1 1 d . . . . .
N3 N 0.2983(3) 0.4181(2) 0.20163(16) 0.0165(4) Uani 1 1 d . . . . .
C1 C 0.2799(3) 0.2048(3) 0.50102(19) 0.0175(5) Uani 1 1 d . . . . .
C2 C 0.2291(3) 0.0809(2) 0.5502(2) 0.0204(5) Uani 1 1 d . . . . .
H2 H 0.2750 0.0077 0.5130 0.024 Uiso 1 1 calc R U . . .
C3 C 0.1131(3) 0.0648(3) 0.6520(2) 0.0223(5) Uani 1 1 d . . . . .
H3 H 0.0799 -0.0195 0.6858 0.027 Uiso 1 1 calc R U . . .
C4 C 0.0444(3) 0.1733(3) 0.7055(2) 0.0208(5) Uani 1 1 d . . . . .
C5 C 0.0874(3) 0.2970(3) 0.6575(2) 0.0201(5) Uani 1 1 d . . . . .
H5 H 0.0369 0.3701 0.6946 0.024 Uiso 1 1 calc R U . . .
C6 C 0.2070(3) 0.3156(2) 0.5530(2) 0.0174(5) Uani 1 1 d . . . . .
C7 C 0.2454(3) 0.4479(2) 0.50422(19) 0.0167(5) Uani 1 1 d . . . . .
H7 H 0.1833 0.5195 0.5419 0.020 Uiso 1 1 calc R U . . .
C8 C 0.4978(3) 0.6212(2) 0.2808(2) 0.0169(5) Uani 1 1 d . . . . .
C9 C 0.5398(3) 0.7530(2) 0.2240(2) 0.0171(5) Uani 1 1 d . . . . .
C10 C 0.4658(3) 0.8681(3) 0.2709(2) 0.0190(5) Uani 1 1 d . . . . .
C11 C 0.5138(4) 0.9908(3) 0.2135(2) 0.0224(5) Uani 1 1 d . . . . .
H11 H 0.4661 1.0685 0.2454 0.027 Uiso 1 1 calc R U . . .
C12 C 0.6297(4) 1.0003(3) 0.1111(2) 0.0238(5) Uani 1 1 d . . . . .
H12 H 0.6612 1.0845 0.0731 0.029 Uiso 1 1 calc R U . . .
C13 C 0.7013(4) 0.8882(3) 0.0626(2) 0.0233(5) Uani 1 1 d . . . . .
H13 H 0.7798 0.8959 -0.0086 0.028 Uiso 1 1 calc R U . . .
C14 C 0.6568(3) 0.7651(3) 0.1192(2) 0.0190(5) Uani 1 1 d . . . . .
H14 H 0.7059 0.6880 0.0866 0.023 Uiso 1 1 calc R U . . .
C15 C 0.3036(4) 0.5211(3) 0.1091(2) 0.0214(5) Uani 1 1 d . . . . .
H15 H 0.3916 0.5724 0.0973 0.026 Uiso 1 1 calc R U . . .
C16 C 0.1891(4) 0.5573(3) 0.0300(2) 0.0227(5) Uani 1 1 d . . . . .
H16 H 0.1984 0.6325 -0.0331 0.027 Uiso 1 1 calc R U . . .
C17 C 0.0604(3) 0.4839(2) 0.04265(19) 0.0164(5) Uani 1 1 d . . . . .
C18 C 0.0524(3) 0.3773(3) 0.1394(2) 0.0240(5) Uani 1 1 d . . . . .
H18 H -0.0342 0.3244 0.1531 0.029 Uiso 1 1 calc R U . . .
C19 C 0.1703(3) 0.3488(3) 0.2151(2) 0.0230(5) Uani 1 1 d . . . . .
H19 H 0.1610 0.2763 0.2804 0.028 Uiso 1 1 calc R U . . .

loop_
_atom_site_aniso_label
_atom_site_aniso_U_11
_atom_site_aniso_U_22
_atom_site_aniso_U_33
_atom_site_aniso_U_23
_atom_site_aniso_U_13
_atom_site_aniso_U_12
Mo 0.01449(11) 0.01363(11) 0.01145(11) -0.00269(7) 0.00022(7) -0.00396(7)
Cl1 0.0230(3) 0.0313(3) 0.0200(3) -0.0028(2) 0.0050(2) -0.0113(2)
O1 0.0206(8) 0.0172(8) 0.0158(8) -0.0039(7) 0.0026(7) -0.0061(7)
O2 0.0206(9) 0.0245(9) 0.0194(9) -0.0039(7) -0.0034(7) -0.0055(7)
O3 0.0199(8) 0.0181(8) 0.0119(8) -0.0018(6) 0.0004(6) -0.0056(7)
O4 0.0185(8) 0.0157(8) 0.0156(8) -0.0038(6) 0.0006(6) -0.0060(6)
O5 0.0299(10) 0.0209(9) 0.0213(9) -0.0077(7) 0.0044(7) -0.0114(8)
N1 0.0160(9) 0.0123(9) 0.0130(9) -0.0023(7) -0.0022(7) -0.0044(7)
N2 0.0193(10) 0.0153(9) 0.0149(10) -0.0022(8) -0.0031(8) -0.0074(8)
N3 0.0164(9) 0.0173(10) 0.0134(9) -0.0030(8) -0.0002(8) -0.0032(8)
C1 0.0146(11) 0.0245(12) 0.0120(11) -0.0017(9) -0.0014(9) -0.0060(9)
C2 0.0240(12) 0.0166(12) 0.0190(12) -0.0019(10) -0.0041(10) -0.0046(10)
C3 0.0199(12) 0.0209(12) 0.0230(13) 0.0003(10) -0.0024(10) -0.0069(10)
C4 0.0155(11) 0.0286(13) 0.0162(12) -0.0025(10) -0.0007(9) -0.0068(10)
C5 0.0144(11) 0.0278(13) 0.0163(12) -0.0036(10) -0.0025(9) -0.0044(10)
C6 0.0147(11) 0.0209(12) 0.0160(12) -0.0006(9) -0.0049(9) -0.0054(9)
C7 0.0141(11) 0.0206(12) 0.0142(11) -0.0034(9) -0.0035(9) -0.0027(9)
C8 0.0156(11) 0.0212(12) 0.0157(11) -0.0043(9) -0.0056(9) -0.0049(9)
C9 0.0175(11) 0.0196(12) 0.0156(11) -0.0023(9) -0.0042(9) -0.0072(9)
C10 0.0172(11) 0.0231(12) 0.0179(12) -0.0069(10) -0.0038(9) -0.0041(10)
C11 0.0250(13) 0.0209(12) 0.0237(13) -0.0075(10) -0.0037(10) -0.0075(10)
C12 0.0282(13) 0.0206(12) 0.0238(13) 0.0004(10) -0.0051(11) -0.0124(10)
C13 0.0261(13) 0.0266(13) 0.0168(12) -0.0025(10) 0.0002(10) -0.0117(11)
C14 0.0195(12) 0.0216(12) 0.0157(12) -0.0046(10) -0.0022(9) -0.0050(9)
C15 0.0309(13) 0.0222(12) 0.0145(12) -0.0010(10) -0.0035(10) -0.0148(11)
C16 0.0348(14) 0.0214(12) 0.0145(12) 0.0008(10) -0.0057(10) -0.0143(11)
C17 0.0151(11) 0.0183(11) 0.0129(11) -0.0044(9) 0.0014(9) -0.0024(9)
C18 0.0180(12) 0.0280(13) 0.0229(13) 0.0038(11) -0.0025(10) -0.0115(10)
C19 0.0200(12) 0.0248(13) 0.0202(12) 0.0057(10) -0.0044(10) -0.0099(10)

loop_
_atom_type_symbol
_atom_type_description
_atom_type_scat_dispersion_real
_atom_type_scat_dispersion_imag
_atom_type_scat_source
C C 0.0181 0.0091 'International Tables Vol C Tables 4.2.6.8 and 6.1.1.4'
H H 0.0000 0.0000 'International Tables Vol C Tables 4.2.6.8 and 6.1.1.4'
Cl Cl 0.3639 0.7018 'International Tables Vol C Tables 4.2.6.8 and 6.1.1.4'
Mo Mo -0.0483 2.7339 'International Tables Vol C Tables 4.2.6.8 and 6.1.1.4'
N N 0.0311 0.0180 'International Tables Vol C Tables 4.2.6.8 and 6.1.1.4'
O O 0.0492 0.0322 'International Tables Vol C Tables 4.2.6.8 and 6.1.1.4'

loop_
_geom_angle_atom_site_label_1
_geom_angle_atom_site_label_2
_geom_angle_atom_site_label_3
_geom_angle
_geom_angle_site_symmetry_1
_geom_angle_site_symmetry_3
O2 Mo O1 105.54(8) . .
O2 Mo O3 101.65(8) . .
O1 Mo O3 103.23(7) . .
O2 Mo O4 96.46(7) . .
O1 Mo O4 96.82(7) . .
O3 Mo O4 148.10(7) . .
O2 Mo N1 92.91(8) . .
O1 Mo N1 159.63(7) . .
O3 Mo N1 80.87(7) . .
O4 Mo N1 72.13(6) . .
O2 Mo N3 172.21(7) . .
O1 Mo N3 81.27(7) . .
O3 Mo N3 80.08(7) . .
O4 Mo N3 78.74(6) . .
N1 Mo N3 79.81(7) . .
C1 O3 Mo 137.38(15) . .
C8 O4 Mo 120.10(14) . .
C10 O5 H5O 109.5 . .
C7 N1 N2 116.66(19) . .
C7 N1 Mo 128.08(16) . .
N2 N1 Mo 115.00(14) . .
C8 N2 N1 109.91(19) . .
C15 N3 C19 115.8(2) . .
C15 N3 Mo 120.58(16) . .
C19 N3 Mo 122.01(15) . .
O3 C1 C6 122.0(2) . .
O3 C1 C2 117.6(2) . .
C6 C1 C2 120.4(2) . .
C3 C2 C1 120.2(2) . .
C3 C2 H2 119.9 . .
C1 C2 H2 119.9 . .
C2 C3 C4 119.6(2) . .
C2 C3 H3 120.2 . .
C4 C3 H3 120.2 . .
C5 C4 C3 121.4(2) . .
C5 C4 Cl1 120.1(2) . .
C3 C4 Cl1 118.50(19) . .
C4 C5 C6 120.0(2) . .
C4 C5 H5 120.0 . .
C6 C5 H5 120.0 . .
C1 C6 C5 118.4(2) . .
C1 C6 C7 123.3(2) . .
C5 C6 C7 118.3(2) . .
N1 C7 C6 123.8(2) . .
N1 C7 H7 118.1 . .
C6 C7 H7 118.1 . .
N2 C8 O4 122.4(2) . .
N2 C8 C9 120.5(2) . .
O4 C8 C9 117.2(2) . .
C14 C9 C10 119.3(2) . .
C14 C9 C8 118.8(2) . .
C10 C9 C8 121.9(2) . .
O5 C10 C11 117.0(2) . .
O5 C10 C9 123.7(2) . .
C11 C10 C9 119.3(2) . .
C12 C11 C10 120.6(2) . .
C12 C11 H11 119.7 . .
C10 C11 H11 119.7 . .
C11 C12 C13 120.9(2) . .
C11 C12 H12 119.6 . .
C13 C12 H12 119.6 . .
C14 C13 C12 119.3(2) . .
C14 C13 H13 120.4 . .
C12 C13 H13 120.4 . .
C13 C14 C9 120.8(2) . .
C13 C14 H14 119.6 . .
C9 C14 H14 119.6 . .
N3 C15 C16 124.0(2) . .
N3 C15 H15 118.0 . .
C16 C15 H15 118.0 . .
C15 C16 C17 120.1(2) . .
C15 C16 H16 120.0 . .
C17 C16 H16 120.0 . .
C18 C17 C16 116.3(2) . .
C18 C17 C17 121.9(3) . 2_565
C16 C17 C17 121.8(3) . 2_565
C19 C18 C17 120.0(2) . .
C19 C18 H18 120.0 . .
C17 C18 H18 120.0 . .
N3 C19 C18 123.8(2) . .
N3 C19 H19 118.1 . .
C18 C19 H19 118.1 . .

loop_
_geom_bond_atom_site_label_1
_geom_bond_atom_site_label_2
_geom_bond_distance
_geom_bond_site_symmetry_2
Mo O2 1.7006(17) .
Mo O1 1.7065(16) .
Mo O3 1.9190(16) .
Mo O4 1.9979(16) .
Mo N1 2.2508(19) .
Mo N3 2.4865(19) .
Cl1 C4 1.740(2) .
O3 C1 1.349(3) .
O4 C8 1.332(3) .
O5 C10 1.352(3) .
O5 H5O 0.8400 .
N1 C7 1.294(3) .
N1 N2 1.389(3) .
N2 C8 1.317(3) .
N3 C15 1.342(3) .
N3 C19 1.350(3) .
C1 C6 1.406(3) .
C1 C2 1.402(3) .
C2 C3 1.374(4) .
C2 H2 0.9500 .
C3 C4 1.395(4) .
C3 H3 0.9500 .
C4 C5 1.372(4) .
C5 C6 1.413(3) .
C5 H5 0.9500 .
C6 C7 1.439(3) .
C7 H7 0.9500 .
C8 C9 1.458(3) .
C9 C14 1.404(3) .
C9 C10 1.406(3) .
C10 C11 1.396(4) .
C11 C12 1.377(4) .
C11 H11 0.9500 .
C12 C13 1.391(4) .
C12 H12 0.9500 .
C13 C14 1.386(4) .
C13 H13 0.9500 .
C14 H14 0.9500 .
C15 C16 1.380(4) .
C15 H15 0.9500 .
C16 C17 1.389(3) .
C16 H16 0.9500 .
C17 C18 1.398(3) .
C17 C17 1.485(5) 2_565
C18 C19 1.378(4) .
C18 H18 0.9500 .
C19 H19 0.9500 .

loop_
_geom_torsion_atom_site_label_1
_geom_torsion_atom_site_label_2
_geom_torsion_atom_site_label_3
_geom_torsion_atom_site_label_4
_geom_torsion
_geom_torsion_site_symmetry_1
_geom_torsion_site_symmetry_2
_geom_torsion_site_symmetry_3
_geom_torsion_site_symmetry_4
C7 N1 N2 C8 179.3(2) . . . .
Mo N1 N2 C8 4.7(2) . . . .
Mo O3 C1 C6 21.1(3) . . . .
Mo O3 C1 C2 -161.29(17) . . . .
O3 C1 C2 C3 179.8(2) . . . .
C6 C1 C2 C3 -2.6(4) . . . .
C1 C2 C3 C4 0.8(4) . . . .
C2 C3 C4 C5 1.2(4) . . . .
C2 C3 C4 Cl1 -179.05(19) . . . .
C3 C4 C5 C6 -1.4(4) . . . .
Cl1 C4 C5 C6 178.85(17) . . . .
O3 C1 C6 C5 179.9(2) . . . .
C2 C1 C6 C5 2.3(3) . . . .
O3 C1 C6 C7 1.0(4) . . . .
C2 C1 C6 C7 -176.5(2) . . . .
C4 C5 C6 C1 -0.3(3) . . . .
C4 C5 C6 C7 178.6(2) . . . .
N2 N1 C7 C6 177.8(2) . . . .
Mo N1 C7 C6 -8.4(3) . . . .
C1 C6 C7 N1 -4.7(4) . . . .
C5 C6 C7 N1 176.4(2) . . . .
N1 N2 C8 O4 0.4(3) . . . .
N1 N2 C8 C9 179.88(19) . . . .
Mo O4 C8 N2 -6.1(3) . . . .
Mo O4 C8 C9 174.36(15) . . . .
N2 C8 C9 C14 -173.9(2) . . . .
O4 C8 C9 C14 5.6(3) . . . .
N2 C8 C9 C10 5.7(3) . . . .
O4 C8 C9 C10 -174.8(2) . . . .
C14 C9 C10 O5 179.3(2) . . . .
C8 C9 C10 O5 -0.3(4) . . . .
C14 C9 C10 C11 -1.6(3) . . . .
C8 C9 C10 C11 178.8(2) . . . .
O5 C10 C11 C12 -179.6(2) . . . .
C9 C10 C11 C12 1.2(4) . . . .
C10 C11 C12 C13 0.1(4) . . . .
C11 C12 C13 C14 -0.9(4) . . . .
C12 C13 C14 C9 0.4(4) . . . .
C10 C9 C14 C13 0.8(4) . . . .
C8 C9 C14 C13 -179.6(2) . . . .
C19 N3 C15 C16 -0.4(4) . . . .
Mo N3 C15 C16 165.4(2) . . . .
N3 C15 C16 C17 -1.1(4) . . . .
C15 C16 C17 C18 1.7(4) . . . .
C15 C16 C17 C17 -177.6(3) . . . 2_565
C16 C17 C18 C19 -0.9(4) . . . .
C17 C17 C18 C19 178.4(3) 2_565 . . .
C15 N3 C19 C18 1.2(4) . . . .
Mo N3 C19 C18 -164.3(2) . . . .
C17 C18 C19 N3 -0.6(4) . . . .
